data_1543467
loop_
_publ_author_name
'Ito, Suguru'
'Ono, Kosuke'
'Johmoto, Kohei'
'Uekusa, Hidehiro'
'Iwasawa, Nobuharu'

_publ_section_title
;
 Switching of the solid-state guest selectivity: solvent-dependent
 selective guest inclusion in a crystalline macrocyclic boronic ester
;
_journal_issue 9
_journal_name_full 'Chem. Sci.'
_journal_page_first 5765
_journal_paper_doi 10.1039/C5SC04766H
_journal_volume 7
_journal_year 2016
_chemical_formula_moiety 'C44 H40 B4 N4 O8 S2, 5(C H Cl3)'
_chemical_formula_sum 'C49 H45 B4 Cl15 N4 O8 S2'
_chemical_formula_weight 1457.00
_chemical_name_systematic
; 
 ? 
;
_space_group_crystal_system monoclinic
_space_group_IT_number 14
_space_group_name_Hall '-P 2ybc'
_space_group_name_H-M_alt 'P 1 21/c 1'
_symmetry_space_group_name_Hall '-P 2ybc'
_symmetry_space_group_name_H-M 'P 1 21/c 1'
_atom_sites_solution_hydrogens mixed
_atom_sites_solution_primary direct
_atom_sites_solution_secondary difmap
_audit_creation_method SHELXL-2013
_audit_update_record
;
2014-05-27 deposited with the CCDC.
2016-06-16 downloaded from the CCDC.
;
_cell_angle_alpha 90
_cell_angle_beta 122.8400(10)
_cell_angle_gamma 90
_cell_formula_units_Z 2
_cell_length_a 13.7207(3)
_cell_length_b 14.0837(3)
_cell_length_c 20.4986(3)
_cell_measurement_reflns_used 13150
_cell_measurement_temperature 93(2)
_cell_measurement_theta_max 68.20
_cell_measurement_theta_min 3.14
_cell_volume 3328.08(12)
_computing_cell_refinement 'PROCESS-AUTO (Rigaku, 1998)'
_computing_data_collection 'PROCESS-AUTO (Rigaku, 1998)'
_computing_data_reduction 'PROCESS-AUTO (Rigaku, 1998)'
_computing_molecular_graphics 'ORTEP-3 (Farrugia, 2008)'
_computing_publication_material 'SHELXL-2013 (Sheldrick, 2013)'
_computing_structure_refinement 'SHELXL-2013 (Sheldrick, 2013)'
_computing_structure_solution 'SHELXS-97 (Sheldrick, 1990)'
_diffrn_ambient_temperature 93(2)
_diffrn_measured_fraction_theta_full 1.000
_diffrn_measured_fraction_theta_max 1.000
_diffrn_measurement_device_type 'Rigaku R-AXIS RAPID II IP Area Detector'
_diffrn_measurement_method '\w scans'
_diffrn_radiation_type CuK\a
_diffrn_radiation_wavelength 1.54186
_diffrn_reflns_av_R_equivalents 0.0609
_diffrn_reflns_av_unetI/netI 0.0423
_diffrn_reflns_Laue_measured_fraction_full 1.000
_diffrn_reflns_Laue_measured_fraction_max 1.000
_diffrn_reflns_limit_h_max 16
_diffrn_reflns_limit_h_min -15
_diffrn_reflns_limit_k_max 16
_diffrn_reflns_limit_k_min -16
_diffrn_reflns_limit_l_max 24
_diffrn_reflns_limit_l_min -24
_diffrn_reflns_number 37340
_diffrn_reflns_point_group_measured_fraction_full 1.000
_diffrn_reflns_point_group_measured_fraction_max 1.000
_diffrn_reflns_theta_full 67.686
_diffrn_reflns_theta_max 68.228
_diffrn_reflns_theta_min 3.835
_diffrn_source 'rotating anode X-ray tube'
_exptl_absorpt_coefficient_mu 6.686
_exptl_absorpt_correction_T_max 1.0000
_exptl_absorpt_correction_T_min 0.8226
_exptl_absorpt_correction_type multi-scan
_exptl_absorpt_process_details 'Absorption was corrected by ABSCOR'
_exptl_crystal_colour colourless
_exptl_crystal_density_diffrn 1.454
_exptl_crystal_density_method 'not measured'
_exptl_crystal_description block
_exptl_crystal_F_000 1476
_exptl_crystal_size_max 0.178
_exptl_crystal_size_mid 0.112
_exptl_crystal_size_min 0.104
_refine_diff_density_max 0.669
_refine_diff_density_min -0.827
_refine_diff_density_rms 0.077
_refine_ls_extinction_method none
_refine_ls_goodness_of_fit_ref 1.077
_refine_ls_hydrogen_treatment constr
_refine_ls_matrix_type full
_refine_ls_number_parameters 405
_refine_ls_number_reflns 6087
_refine_ls_number_restraints 24
_refine_ls_restrained_S_all 1.098
_refine_ls_R_factor_all 0.0536
_refine_ls_R_factor_gt 0.0481
_refine_ls_shift/su_max 0.000
_refine_ls_shift/su_mean 0.000
_refine_ls_structure_factor_coef Fsqd
_refine_ls_weighting_details 'w=1/[\s^2^(Fo^2^)+(0.0506P)^2^+4.7534P] where P=(Fo^2^+2Fc^2^)/3'
_refine_ls_weighting_scheme calc
_refine_ls_wR_factor_gt 0.1183
_refine_ls_wR_factor_ref 0.1233
_reflns_Friedel_coverage 0.000
_reflns_number_gt 5469
_reflns_number_total 6087
_reflns_threshold_expression 'I > 2\s(I)'
_cod_data_source_file c5sc04766h2.cif
_cod_data_source_block shelxl
_cod_depositor_comments 'Adding full bibliography for 1543464--1543470.cif.'
_cod_database_code 1543467
_shelx_space_group_comment
; 
The symmetry employed for this shelxl refinement is uniquely defined 
by the following loop, which should always be used as a source of 
symmetry information in preference to the above space-group names. 
They are only intended as comments. 
;
_shelx_estimated_absorpt_t_min 0.382
_shelx_estimated_absorpt_t_max 0.543

loop_
_space_group_symop_operation_xyz
'x, y, z'
'-x, y+1/2, -z+1/2'
'-x, -y, -z'
'x, -y-1/2, z-1/2'

loop_
_atom_site_label
_atom_site_type_symbol
_atom_site_fract_x
_atom_site_fract_y
_atom_site_fract_z
_atom_site_U_iso_or_equiv
_atom_site_adp_type
_atom_site_occupancy
_atom_site_site_symmetry_order
_atom_site_calc_flag
_atom_site_refinement_flags_posn
_atom_site_refinement_flags_adp
_atom_site_refinement_flags_occupancy
_atom_site_disorder_assembly
_atom_site_disorder_group
S1 S 0.20597(7) 0.18081(5) -0.25448(4) 0.02885(18) Uani 1 1 d . . . . .
O1 O 0.06185(14) -0.04364(11) -0.15909(9) 0.0161(4) Uani 1 1 d . . . . .
O2 O 0.08987(15) -0.00784(12) -0.04058(10) 0.0187(4) Uani 1 1 d . . . . .
O3 O 0.48836(14) -0.35397(12) 0.05110(9) 0.0157(4) Uani 1 1 d . . . . .
O4 O 0.49072(14) -0.36282(12) -0.05998(10) 0.0187(4) Uani 1 1 d . . . . .
N1 N 0.1516(2) 0.11658(16) -0.21640(12) 0.0226(5) Uani 1 1 d . . . . .
N2 N 0.2971(2) 0.24614(16) -0.18139(13) 0.0235(5) Uani 1 1 d . . . . .
B1 B 0.1091(2) 0.0170(2) -0.09711(16) 0.0156(5) Uani 1 1 d . . . . .
B2 B 0.4592(2) 0.32666(19) -0.01320(16) 0.0156(5) Uani 1 1 d . . . . .
C1 C 0.1851(2) 0.10579(17) -0.08539(14) 0.0162(5) Uani 1 1 d . . . . .
C2 C 0.2055(2) 0.14463(17) -0.14141(14) 0.0163(5) Uani 1 1 d . . . . .
C3 C 0.2889(2) 0.21877(17) -0.12138(14) 0.0162(5) Uani 1 1 d . . . . .
C4 C 0.3547(2) 0.25714(17) -0.04432(14) 0.0167(5) Uani 1 1 d . . . . .
C5 C 0.3301(2) 0.22061(19) 0.00727(15) 0.0209(5) Uani 1 1 d . . . . .
H5 H 0.3698 0.2456 0.0585 0.025 Uiso 1 1 calc R U . . .
C6 C 0.2476(2) 0.14693(19) -0.01284(15) 0.0193(5) Uani 1 1 d . . . . .
H6 H 0.2349 0.1249 0.0258 0.023 Uiso 1 1 calc R U . . .
C7 C 0.0186(2) -0.12527(17) -0.13810(14) 0.0150(5) Uani 1 1 d . . . . .
H7 H -0.0612 -0.1443 -0.1810 0.018 Uiso 1 1 calc R U . . .
C8 C 0.0230(2) -0.09440(17) -0.06353(14) 0.0162(5) Uani 1 1 d . . . . .
H8 H -0.0566 -0.0831 -0.0747 0.019 Uiso 1 1 calc R U . . .
C9 C 0.0859(2) -0.17457(18) -0.00290(14) 0.0182(5) Uani 1 1 d . . . . .
C10 C 0.1500(2) -0.22721(16) -0.03347(14) 0.0138(5) Uani 1 1 d . . . . .
C11 C 0.2398(2) -0.29207(17) 0.00553(14) 0.0157(5) Uani 1 1 d . . . . .
H11 H 0.2729 -0.3057 0.0589 0.019 Uiso 1 1 calc R U . . .
C12 C 0.2796(2) -0.33651(16) -0.03651(14) 0.0137(5) Uani 1 1 d . . . . .
C13 C 0.3812(2) -0.40298(16) -0.00647(14) 0.0141(5) Uani 1 1 d . . . . .
H13 H 0.3698 -0.4635 0.0140 0.017 Uiso 1 1 calc R U . . .
C14 C 0.3917(2) -0.41959(17) -0.07755(14) 0.0158(5) Uani 1 1 d . . . . .
H14 H 0.4051 -0.4882 -0.0827 0.019 Uiso 1 1 calc R U . . .
C15 C 0.2782(2) -0.38381(17) -0.15034(14) 0.0161(5) Uani 1 1 d . . . . .
C16 C 0.2280(2) -0.31991(16) -0.11596(13) 0.0135(5) Uani 1 1 d . . . . .
C17 C 0.1399(2) -0.25355(17) -0.15435(14) 0.0145(5) Uani 1 1 d . . . . .
H17 H 0.1055 -0.2408 -0.2080 0.017 Uiso 1 1 calc R U . . .
C18 C 0.1034(2) -0.20630(16) -0.11158(14) 0.0141(5) Uani 1 1 d . . . . .
C19 C 0.1650(3) -0.1379(2) 0.08006(15) 0.0291(7) Uani 1 1 d . . . . .
H19A H 0.2021 -0.1918 0.1155 0.044 Uiso 1 1 calc R U . . .
H19B H 0.1190 -0.1019 0.0950 0.044 Uiso 1 1 calc R U . . .
H19C H 0.2247 -0.0967 0.0829 0.044 Uiso 1 1 calc R U . . .
C20 C -0.0073(3) -0.24131(19) -0.00819(17) 0.0264(6) Uani 1 1 d . . . . .
H20A H -0.0609 -0.2606 -0.0623 0.040 Uiso 1 1 calc R U . . .
H20B H -0.0504 -0.2080 0.0105 0.040 Uiso 1 1 calc R U . . .
H20C H 0.0301 -0.2977 0.0239 0.040 Uiso 1 1 calc R U . . .
C21 C 0.2979(2) -0.3333(2) -0.20816(16) 0.0256(6) Uani 1 1 d . . . . .
H21A H 0.2230 -0.3153 -0.2542 0.038 Uiso 1 1 calc R U . . .
H21B H 0.3387 -0.3760 -0.2234 0.038 Uiso 1 1 calc R U . . .
H21C H 0.3448 -0.2762 -0.1840 0.038 Uiso 1 1 calc R U . . .
C22 C 0.1976(2) -0.4702(2) -0.18882(17) 0.0278(6) Uani 1 1 d . . . . .
H22A H 0.1920 -0.5054 -0.1497 0.042 Uiso 1 1 calc R U . . .
H22B H 0.2293 -0.5117 -0.2113 0.042 Uiso 1 1 calc R U . . .
H22C H 0.1203 -0.4483 -0.2299 0.042 Uiso 1 1 calc R U . . .
C101 C 0.0448(2) -0.05886(18) -0.33024(15) 0.0208(5) Uani 1 1 d D . . . .
H101 H 0.0517 -0.0299 -0.2834 0.025 Uiso 1 1 calc R U . . .
Cl1 Cl -0.01462(7) 0.02602(5) -0.40511(4) 0.03283(18) Uani 1 1 d D . . . .
Cl2 Cl -0.04759(6) -0.15932(5) -0.35857(4) 0.02620(16) Uani 1 1 d D . . . .
Cl3 Cl 0.18395(6) -0.09325(5) -0.30609(5) 0.03585(19) Uani 1 1 d D . . . .
C102 C 0.5489(3) -0.1303(2) -0.27474(17) 0.0304(6) Uani 1 1 d . . . . .
H102 H 0.5615 -0.1534 -0.3158 0.036 Uiso 1 1 calc R U . A 1
Cl4 Cl 0.6843(2) -0.10470(19) -0.19009(17) 0.0447(8) Uani 0.889(7) 1 d . . P B 1
Cl5 Cl 0.47857(17) -0.21812(16) -0.25603(7) 0.0570(6) Uani 0.889(7) 1 d . . P B 1
Cl6 Cl 0.46308(13) -0.02538(15) -0.30836(7) 0.0496(5) Uani 0.889(7) 1 d . . P B 1
Cl4B Cl 0.6945(15) -0.0972(9) -0.1906(10) 0.010(3) Uiso 0.111(7) 1 d . . P B 2
Cl5B Cl 0.5177(14) -0.2514(10) -0.2449(9) 0.058(4) Uiso 0.111(7) 1 d . . P B 2
Cl6B Cl 0.4436(8) -0.0633(11) -0.2995(6) 0.041(3) Uiso 0.111(7) 1 d . . P B 2
C104 C 0.5219(8) -0.0141(9) 0.0140(7) 0.090(4) Uani 0.5 1 d D . P C -1
H104 H 0.5824 -0.0636 0.0280 0.108 Uiso 0.5 1 d R U P C -1
Cl7 Cl 0.5689(7) 0.0840(4) -0.0151(6) 0.206(3) Uani 0.5 1 d D U P C -1
Cl8 Cl 0.5187(5) -0.0030(5) 0.0984(3) 0.179(2) Uani 0.5 1 d D U P C -1
Cl9 Cl 0.3975(4) -0.0601(5) -0.0635(4) 0.198(3) Uani 0.5 1 d D U P C -1

loop_
_atom_site_aniso_label
_atom_site_aniso_U_11
_atom_site_aniso_U_22
_atom_site_aniso_U_33
_atom_site_aniso_U_23
_atom_site_aniso_U_13
_atom_site_aniso_U_12
S1 0.0398(4) 0.0253(4) 0.0149(3) -0.0028(3) 0.0106(3) -0.0137(3)
O1 0.0177(8) 0.0119(8) 0.0146(8) 0.0014(7) 0.0061(7) 0.0004(7)
O2 0.0216(9) 0.0150(9) 0.0206(9) -0.0045(7) 0.0122(8) -0.0020(7)
O3 0.0140(8) 0.0145(8) 0.0145(8) -0.0008(7) 0.0050(7) 0.0007(7)
O4 0.0144(8) 0.0229(9) 0.0200(9) -0.0070(7) 0.0101(7) -0.0045(7)
N1 0.0248(12) 0.0193(11) 0.0172(11) 0.0002(9) 0.0071(10) -0.0038(9)
N2 0.0270(12) 0.0199(11) 0.0182(11) -0.0010(9) 0.0088(10) -0.0043(9)
B1 0.0096(12) 0.0157(13) 0.0171(13) 0.0010(11) 0.0044(11) 0.0052(10)
B2 0.0129(13) 0.0130(13) 0.0160(13) -0.0014(10) 0.0046(11) 0.0048(10)
C1 0.0128(11) 0.0152(12) 0.0182(12) -0.0008(10) 0.0068(10) 0.0036(9)
C2 0.0157(12) 0.0129(12) 0.0160(12) -0.0003(9) 0.0059(10) 0.0038(9)
C3 0.0152(12) 0.0115(11) 0.0166(12) 0.0010(9) 0.0052(10) 0.0026(9)
C4 0.0145(12) 0.0143(12) 0.0176(12) -0.0017(10) 0.0063(10) 0.0037(9)
C5 0.0180(12) 0.0249(14) 0.0178(12) -0.0053(11) 0.0084(11) -0.0002(10)
C6 0.0151(12) 0.0253(14) 0.0185(12) -0.0026(10) 0.0097(11) -0.0009(10)
C7 0.0149(12) 0.0104(11) 0.0160(12) 0.0016(9) 0.0060(10) 0.0012(9)
C8 0.0149(12) 0.0141(12) 0.0193(12) 0.0009(10) 0.0090(10) 0.0018(9)
C9 0.0201(12) 0.0171(12) 0.0182(12) 0.0023(10) 0.0109(11) 0.0074(10)
C10 0.0131(11) 0.0123(11) 0.0159(12) -0.0016(9) 0.0077(10) -0.0002(9)
C11 0.0161(12) 0.0157(12) 0.0125(11) 0.0008(9) 0.0059(10) 0.0018(9)
C12 0.0117(11) 0.0114(11) 0.0160(12) 0.0009(9) 0.0063(10) 0.0002(9)
C13 0.0129(11) 0.0101(11) 0.0166(12) -0.0005(9) 0.0063(10) -0.0001(9)
C14 0.0164(12) 0.0105(11) 0.0206(12) -0.0034(9) 0.0102(11) -0.0005(9)
C15 0.0144(12) 0.0162(12) 0.0158(12) -0.0040(10) 0.0069(10) -0.0002(10)
C16 0.0147(11) 0.0104(11) 0.0138(11) -0.0034(9) 0.0067(10) -0.0043(9)
C17 0.0145(11) 0.0142(11) 0.0117(11) -0.0014(9) 0.0050(10) -0.0022(9)
C18 0.0122(11) 0.0116(11) 0.0149(11) 0.0007(9) 0.0050(10) -0.0005(9)
C19 0.0364(16) 0.0272(15) 0.0187(14) -0.0010(11) 0.0117(13) 0.0161(13)
C20 0.0345(15) 0.0214(14) 0.0360(16) 0.0084(12) 0.0274(14) 0.0059(12)
C21 0.0271(14) 0.0326(15) 0.0215(13) 0.0040(11) 0.0159(12) 0.0086(12)
C22 0.0210(14) 0.0274(15) 0.0307(15) -0.0187(12) 0.0113(12) -0.0063(11)
C101 0.0208(13) 0.0186(13) 0.0199(13) -0.0001(10) 0.0090(11) -0.0005(10)
Cl1 0.0384(4) 0.0282(4) 0.0269(4) 0.0091(3) 0.0144(3) 0.0024(3)
Cl2 0.0287(3) 0.0213(3) 0.0243(3) -0.0059(2) 0.0115(3) -0.0076(3)
Cl3 0.0235(3) 0.0302(4) 0.0490(5) -0.0042(3) 0.0165(3) 0.0015(3)
C102 0.0277(15) 0.0395(17) 0.0232(14) -0.0030(13) 0.0134(13) -0.0078(13)
Cl4 0.0295(9) 0.0779(14) 0.0225(6) -0.0105(6) 0.0113(5) -0.0163(6)
Cl5 0.0503(9) 0.0695(11) 0.0486(7) 0.0095(6) 0.0252(6) -0.0278(8)
Cl6 0.0527(7) 0.0468(9) 0.0430(6) 0.0022(5) 0.0218(5) 0.0147(6)
C104 0.050(9) 0.073(10) 0.109(12) 0.007(8) 0.018(9) 0.024(6)
Cl7 0.200(6) 0.097(3) 0.362(9) 0.076(5) 0.180(7) 0.077(4)
Cl8 0.137(4) 0.214(5) 0.152(4) -0.024(4) 0.056(3) 0.073(4)
Cl9 0.090(3) 0.224(6) 0.182(5) -0.073(5) 0.010(3) 0.078(4)

loop_
_atom_type_symbol
_atom_type_description
_atom_type_scat_dispersion_real
_atom_type_scat_dispersion_imag
_atom_type_scat_source
C C 0.0181 0.0091 'International Tables Vol C Tables 4.2.6.8 and 6.1.1.4'
H H 0.0000 0.0000 'International Tables Vol C Tables 4.2.6.8 and 6.1.1.4'
B B 0.0090 0.0039 'International Tables Vol C Tables 4.2.6.8 and 6.1.1.4'
Cl Cl 0.3639 0.7018 'International Tables Vol C Tables 4.2.6.8 and 6.1.1.4'
N N 0.0311 0.0180 'International Tables Vol C Tables 4.2.6.8 and 6.1.1.4'
O O 0.0492 0.0322 'International Tables Vol C Tables 4.2.6.8 and 6.1.1.4'
S S 0.3331 0.5567 'International Tables Vol C Tables 4.2.6.8 and 6.1.1.4'

loop_
_geom_angle_atom_site_label_1
_geom_angle_atom_site_label_2
_geom_angle_atom_site_label_3
_geom_angle
_geom_angle_site_symmetry_1
_geom_angle_site_symmetry_3
N1 S1 N2 101.43(12) . .
B1 O1 C7 106.35(19) . .
B1 O2 C8 108.72(19) . .
B2 O3 C13 106.35(18) 3_655 .
B2 O4 C14 108.99(19) 3_655 .
C2 N1 S1 105.86(18) . .
C3 N2 S1 106.04(17) . .
O2 B1 O1 114.5(2) . .
O2 B1 C1 119.6(2) . .
O1 B1 C1 125.7(2) . .
O4 B2 O3 114.4(2) 3_655 3_655
O4 B2 C4 119.2(2) 3_655 .
O3 B2 C4 126.4(2) 3_655 .
C6 C1 C2 115.3(2) . .
C6 C1 B1 118.4(2) . .
C2 C1 B1 126.0(2) . .
N1 C2 C1 125.1(2) . .
N1 C2 C3 113.4(2) . .
C1 C2 C3 121.4(2) . .
N2 C3 C4 125.6(2) . .
N2 C3 C2 113.2(2) . .
C4 C3 C2 121.2(2) . .
C5 C4 C3 115.9(2) . .
C5 C4 B2 118.4(2) . .
C3 C4 B2 125.3(2) . .
C4 C5 C6 122.7(2) . .
C4 C5 H5 118.7 . .
C6 C5 H5 118.7 . .
C1 C6 C5 123.5(2) . .
C1 C6 H6 118.3 . .
C5 C6 H6 118.3 . .
O1 C7 C18 110.21(19) . .
O1 C7 C8 105.26(18) . .
C18 C7 C8 104.23(19) . .
O1 C7 H7 112.2 . .
C18 C7 H7 112.2 . .
C8 C7 H7 112.2 . .
O2 C8 C9 112.0(2) . .
O2 C8 C7 103.61(18) . .
C9 C8 C7 106.98(19) . .
O2 C8 H8 111.3 . .
C9 C8 H8 111.3 . .
C7 C8 H8 111.3 . .
C10 C9 C19 113.7(2) . .
C10 C9 C20 108.5(2) . .
C19 C9 C20 110.2(2) . .
C10 C9 C8 102.68(19) . .
C19 C9 C8 113.4(2) . .
C20 C9 C8 107.9(2) . .
C11 C10 C18 120.8(2) . .
C11 C10 C9 127.9(2) . .
C18 C10 C9 111.2(2) . .
C10 C11 C12 117.6(2) . .
C10 C11 H11 121.2 . .
C12 C11 H11 121.2 . .
C11 C12 C16 121.6(2) . .
C11 C12 C13 127.8(2) . .
C16 C12 C13 110.6(2) . .
O3 C13 C12 109.78(18) . .
O3 C13 C14 105.24(18) . .
C12 C13 C14 104.21(19) . .
O3 C13 H13 112.4 . .
C12 C13 H13 112.4 . .
C14 C13 H13 112.4 . .
O4 C14 C15 112.33(19) . .
O4 C14 C13 103.61(18) . .
C15 C14 C13 107.35(18) . .
O4 C14 H14 111.1 . .
C15 C14 H14 111.1 . .
C13 C14 H14 111.1 . .
C16 C15 C21 113.6(2) . .
C16 C15 C22 109.0(2) . .
C21 C15 C22 110.5(2) . .
C16 C15 C14 102.61(19) . .
C21 C15 C14 113.0(2) . .
C22 C15 C14 107.7(2) . .
C17 C16 C12 120.5(2) . .
C17 C16 C15 127.7(2) . .
C12 C16 C15 111.8(2) . .
C16 C17 C18 117.7(2) . .
C16 C17 H17 121.1 . .
C18 C17 H17 121.1 . .
C17 C18 C10 121.6(2) . .
C17 C18 C7 127.3(2) . .
C10 C18 C7 111.0(2) . .
C9 C19 H19A 109.5 . .
C9 C19 H19B 109.5 . .
H19A C19 H19B 109.5 . .
C9 C19 H19C 109.5 . .
H19A C19 H19C 109.5 . .
H19B C19 H19C 109.5 . .
C9 C20 H20A 109.5 . .
C9 C20 H20B 109.5 . .
H20A C20 H20B 109.5 . .
C9 C20 H20C 109.5 . .
H20A C20 H20C 109.5 . .
H20B C20 H20C 109.5 . .
C15 C21 H21A 109.5 . .
C15 C21 H21B 109.5 . .
H21A C21 H21B 109.5 . .
C15 C21 H21C 109.5 . .
H21A C21 H21C 109.5 . .
H21B C21 H21C 109.5 . .
C15 C22 H22A 109.5 . .
C15 C22 H22B 109.5 . .
H22A C22 H22B 109.5 . .
C15 C22 H22C 109.5 . .
H22A C22 H22C 109.5 . .
H22B C22 H22C 109.5 . .
Cl1 C101 Cl3 110.56(14) . .
Cl1 C101 Cl2 110.22(14) . .
Cl3 C101 Cl2 110.24(14) . .
Cl1 C101 H101 108.6 . .
Cl3 C101 H101 108.6 . .
Cl2 C101 H101 108.6 . .
Cl5 C102 Cl4 110.14(18) . .
Cl5 C102 Cl6 110.28(18) . .
Cl4 C102 Cl6 109.58(19) . .
Cl6B C102 Cl4B 119.4(6) . .
Cl6B C102 Cl5B 108.1(5) . .
Cl4B C102 Cl5B 103.8(6) . .
Cl5 C102 H102 108.9 . .
Cl4 C102 H102 108.9 . .
Cl6 C102 H102 108.9 . .
Cl9 C104 Cl8 113.8(8) . .
Cl9 C104 Cl7 110.4(7) . .
Cl8 C104 Cl7 118.2(8) . .
Cl9 C104 H104 105.0 . .
Cl8 C104 H104 103.8 . .
Cl7 C104 H104 104.2 . .

loop_
_geom_bond_atom_site_label_1
_geom_bond_atom_site_label_2
_geom_bond_distance
_geom_bond_site_symmetry_2
S1 N1 1.618(2) .
S1 N2 1.620(2) .
O1 B1 1.368(3) .
O1 C7 1.461(3) .
O2 B1 1.367(3) .
O2 C8 1.442(3) .
O3 B2 1.369(3) 3_655
O3 C13 1.466(3) .
O4 B2 1.365(3) 3_655
O4 C14 1.444(3) .
N1 C2 1.354(3) .
N2 C3 1.351(3) .
B1 C1 1.561(4) .
B2 O4 1.365(3) 3_655
B2 O3 1.369(3) 3_655
B2 C4 1.558(4) .
C1 C6 1.378(3) .
C1 C2 1.431(3) .
C2 C3 1.434(3) .
C3 C4 1.434(3) .
C4 C5 1.373(4) .
C5 C6 1.422(4) .
C5 H5 0.9500 .
C6 H6 0.9500 .
C7 C18 1.505(3) .
C7 C8 1.558(3) .
C7 H7 1.0000 .
C8 C9 1.550(3) .
C8 H8 1.0000 .
C9 C10 1.521(3) .
C9 C19 1.528(4) .
C9 C20 1.543(4) .
C10 C11 1.386(3) .
C10 C18 1.396(3) .
C11 C12 1.394(3) .
C11 H11 0.9500 .
C12 C16 1.399(3) .
C12 C13 1.506(3) .
C13 C14 1.557(3) .
C13 H13 1.0000 .
C14 C15 1.545(3) .
C14 H14 1.0000 .
C15 C16 1.518(3) .
C15 C21 1.527(3) .
C15 C22 1.542(3) .
C16 C17 1.387(3) .
C17 C18 1.392(3) .
C17 H17 0.9500 .
C19 H19A 0.9800 .
C19 H19B 0.9800 .
C19 H19C 0.9800 .
C20 H20A 0.9800 .
C20 H20B 0.9800 .
C20 H20C 0.9800 .
C21 H21A 0.9800 .
C21 H21B 0.9800 .
C21 H21C 0.9800 .
C22 H22A 0.9800 .
C22 H22B 0.9800 .
C22 H22C 0.9800 .
C101 Cl1 1.758(3) .
C101 Cl3 1.761(3) .
C101 Cl2 1.774(3) .
C101 H101 1.0000 .
C102 Cl6B 1.562(11) .
C102 Cl5 1.735(3) .
C102 Cl4 1.759(4) .
C102 Cl6 1.779(3) .
C102 Cl4B 1.855(18) .
C102 Cl5B 1.937(14) .
C102 H102 1.0000 .
C104 Cl9 1.707(12) .
C104 Cl8 1.760(14) .
C104 Cl7 1.759(14) .
C104 H104 1.0000 .

loop_
_geom_torsion_atom_site_label_1
_geom_torsion_atom_site_label_2
_geom_torsion_atom_site_label_3
_geom_torsion_atom_site_label_4
_geom_torsion
_geom_torsion_site_symmetry_1
N2 S1 N1 C2 -0.4(2) .
N1 S1 N2 C3 0.4(2) .
C8 O2 B1 O1 0.2(3) .
C8 O2 B1 C1 -177.0(2) .
C7 O1 B1 O2 -8.1(3) .
C7 O1 B1 C1 168.9(2) .
O2 B1 C1 C6 11.4(3) .
O1 B1 C1 C6 -165.5(2) .
O2 B1 C1 C2 -174.9(2) .
O1 B1 C1 C2 8.2(4) .
S1 N1 C2 C1 -179.3(2) .
S1 N1 C2 C3 0.2(3) .
C6 C1 C2 N1 -178.3(2) .
B1 C1 C2 N1 7.9(4) .
C6 C1 C2 C3 2.2(3) .
B1 C1 C2 C3 -171.6(2) .
S1 N2 C3 C4 179.5(2) .
S1 N2 C3 C2 -0.3(3) .
N1 C2 C3 N2 0.0(3) .
C1 C2 C3 N2 179.6(2) .
N1 C2 C3 C4 -179.8(2) .
C1 C2 C3 C4 -0.2(3) .
N2 C3 C4 C5 178.2(2) .
C2 C3 C4 C5 -2.0(3) .
N2 C3 C4 B2 -9.2(4) .
C2 C3 C4 B2 170.6(2) .
O4 B2 C4 C5 -12.0(3) 3_655
O3 B2 C4 C5 165.2(2) 3_655
O4 B2 C4 C3 175.6(2) 3_655
O3 B2 C4 C3 -7.2(4) 3_655
C3 C4 C5 C6 2.2(4) .
B2 C4 C5 C6 -171.0(2) .
C2 C1 C6 C5 -2.1(4) .
B1 C1 C6 C5 172.3(2) .
C4 C5 C6 C1 -0.1(4) .
B1 O1 C7 C18 -100.0(2) .
B1 O1 C7 C8 11.8(2) .
B1 O2 C8 C9 122.1(2) .
B1 O2 C8 C7 7.1(2) .
O1 C7 C8 O2 -11.6(2) .
C18 C7 C8 O2 104.5(2) .
O1 C7 C8 C9 -130.08(19) .
C18 C7 C8 C9 -14.1(2) .
O2 C8 C9 C10 -93.6(2) .
C7 C8 C9 C10 19.3(2) .
O2 C8 C9 C19 29.6(3) .
C7 C8 C9 C19 142.5(2) .
O2 C8 C9 C20 152.0(2) .
C7 C8 C9 C20 -95.1(2) .
C19 C9 C10 C11 41.6(4) .
C20 C9 C10 C11 -81.4(3) .
C8 C9 C10 C11 164.6(2) .
C19 C9 C10 C18 -141.4(2) .
C20 C9 C10 C18 95.6(2) .
C8 C9 C10 C18 -18.5(3) .
C18 C10 C11 C12 -1.2(3) .
C9 C10 C11 C12 175.5(2) .
C10 C11 C12 C16 -2.8(3) .
C10 C11 C12 C13 174.7(2) .
B2 O3 C13 C12 -99.7(2) 3_655
B2 O3 C13 C14 11.9(2) 3_655
C11 C12 C13 O3 -61.2(3) .
C16 C12 C13 O3 116.5(2) .
C11 C12 C13 C14 -173.5(2) .
C16 C12 C13 C14 4.2(2) .
B2 O4 C14 C15 121.7(2) 3_655
B2 O4 C14 C13 6.1(2) 3_655
O3 C13 C14 O4 -10.9(2) .
C12 C13 C14 O4 104.6(2) .
O3 C13 C14 C15 -129.96(19) .
C12 C13 C14 C15 -14.4(2) .
O4 C14 C15 C16 -94.7(2) .
C13 C14 C15 C16 18.5(2) .
O4 C14 C15 C21 28.0(3) .
C13 C14 C15 C21 141.2(2) .
O4 C14 C15 C22 150.31(19) .
C13 C14 C15 C22 -96.4(2) .
C11 C12 C16 C17 4.2(4) .
C13 C12 C16 C17 -173.7(2) .
C11 C12 C16 C15 -174.1(2) .
C13 C12 C16 C15 8.1(3) .
C21 C15 C16 C17 42.9(3) .
C22 C15 C16 C17 -80.7(3) .
C14 C15 C16 C17 165.2(2) .
C21 C15 C16 C12 -139.0(2) .
C22 C15 C16 C12 97.4(2) .
C14 C15 C16 C12 -16.6(3) .
C12 C16 C17 C18 -1.4(3) .
C15 C16 C17 C18 176.5(2) .
C16 C17 C18 C10 -2.6(3) .
C16 C17 C18 C7 173.4(2) .
C11 C10 C18 C17 4.0(4) .
C9 C10 C18 C17 -173.3(2) .
C11 C10 C18 C7 -172.6(2) .
C9 C10 C18 C7 10.2(3) .
O1 C7 C18 C17 -61.1(3) .
C8 C7 C18 C17 -173.6(2) .
O1 C7 C18 C10 115.2(2) .
C8 C7 C18 C10 2.7(3) .
